data_7122907
loop_
_publ_author_name
'Snyder, Christopher'
'Wells, Lucille'
'Chavez, David'
'Imler, Gregory H.'
'Parrish, Damon A.'

_publ_section_title
;
 Polycyclic N-Oxides: High Performing, Low Sensitivity Energetic Materials
;
_journal_name_full 'Chemical Communications'
_journal_paper_doi 10.1039/C8CC09653H
_journal_year 2019
_chemical_formula_sum 'C10 H9 N11 O6'
_chemical_formula_weight 379.28
_space_group_crystal_system monoclinic
_space_group_IT_number 14
_space_group_name_Hall '-P 2yn'
_space_group_name_H-M_alt 'P 1 21/n 1'
_symmetry_space_group_name_Hall '-P 2yn'
_symmetry_space_group_name_H-M 'P 1 21/n 1'
_atom_sites_solution_hydrogens geom
_audit_creation_method SHELXL-2014/7
_audit_update_record
;
2018-02-06 deposited with the CCDC.
2019-01-28 downloaded from the CCDC.
;
_cell_angle_alpha 90
_cell_angle_beta 93.635(2)
_cell_angle_gamma 90
_cell_formula_units_Z 4
_cell_length_a 5.5158(3)
_cell_length_b 9.6613(5)
_cell_length_c 27.7811(14)
_cell_measurement_reflns_used 3961
_cell_measurement_temperature 293(2)
_cell_measurement_theta_max 74.743
_cell_measurement_theta_min 3.188
_cell_volume 1477.47(13)
_computing_cell_refinement 'Bruker APEX3 v2015.5-2 (Bruker, 2015)'
_computing_data_collection 'Bruker APEX3 v2015.5-2 (Bruker, 2015)'
_computing_data_reduction
;
Bruker SAINT v8.34A (Bruker, 2013), Bruker XPREP v2014/2 (Bruker, 2014)
;
_computing_molecular_graphics 'Bruker SHELXTL v2014/7 (Bruker, 2014)'
_computing_publication_material 'Bruker SHELXTL v2014/7 (Bruker, 2014)'
_computing_structure_refinement 'SHELXL-2014/7 (Sheldrick, 2014)'
_computing_structure_solution 'Bruker SHELXTL v2014/7 (Bruker, 2014)'
_diffrn_ambient_temperature 293(2)
_diffrn_measured_fraction_theta_full 0.945
_diffrn_measured_fraction_theta_max 0.918
_diffrn_measurement_device_type 'Photon 100'
_diffrn_measurement_method '\w scans'
_diffrn_radiation_monochromator 'HELIOS multilayer optics'
_diffrn_radiation_type CuK\a
_diffrn_radiation_wavelength 1.54178
_diffrn_reflns_av_R_equivalents 0.0483
_diffrn_reflns_av_unetI/netI 0.0511
_diffrn_reflns_Laue_measured_fraction_full 0.945
_diffrn_reflns_Laue_measured_fraction_max 0.918
_diffrn_reflns_limit_h_max 6
_diffrn_reflns_limit_h_min -6
_diffrn_reflns_limit_k_max 12
_diffrn_reflns_limit_k_min 0
_diffrn_reflns_limit_l_max 34
_diffrn_reflns_limit_l_min 0
_diffrn_reflns_number 3431
_diffrn_reflns_point_group_measured_fraction_full 0.945
_diffrn_reflns_point_group_measured_fraction_max 0.918
_diffrn_reflns_theta_full 67.679
_diffrn_reflns_theta_max 74.829
_diffrn_reflns_theta_min 3.188
_diffrn_source '1uS microfocus'
_exptl_absorpt_coefficient_mu 1.254
_exptl_absorpt_correction_T_max 0.754
_exptl_absorpt_correction_T_min 0.546
_exptl_absorpt_correction_type multi-scan
_exptl_absorpt_process_details 'TWINABS v2012/1 (Bruker, 2005)'
_exptl_crystal_colour 'clear yellow'
_exptl_crystal_density_diffrn 1.705
_exptl_crystal_description plate
_exptl_crystal_F_000 776
_exptl_crystal_size_max 0.238
_exptl_crystal_size_mid 0.179
_exptl_crystal_size_min 0.052
_refine_diff_density_max 0.404
_refine_diff_density_min -0.341
_refine_diff_density_rms 0.107
_refine_ls_extinction_coef 0.0101(11)
_refine_ls_extinction_expression Fc^*^=kFc[1+0.001xFc^2^\l^3^/sin(2\q)]^-1/4^
_refine_ls_extinction_method 'SHELXL-2014/7 (Sheldrick 2014'
_refine_ls_goodness_of_fit_ref 1.101
_refine_ls_hydrogen_treatment constr
_refine_ls_matrix_type full
_refine_ls_number_parameters 246
_refine_ls_number_reflns 3431
_refine_ls_number_restraints 0
_refine_ls_restrained_S_all 1.101
_refine_ls_R_factor_all 0.0700
_refine_ls_R_factor_gt 0.0621
_refine_ls_shift/su_max 0.000
_refine_ls_shift/su_mean 0.000
_refine_ls_structure_factor_coef Fsqd
_refine_ls_weighting_details 'w=1/[\s^2^(Fo^2^)+(0.0955P)^2^+0.7183P] where P=(Fo^2^+2Fc^2^)/3'
_refine_ls_weighting_scheme calc
_refine_ls_wR_factor_gt 0.1610
_refine_ls_wR_factor_ref 0.1714
_reflns_Friedel_coverage 0.000
_reflns_number_gt 3101
_reflns_number_total 3431
_reflns_threshold_expression 'I > 2\s(I)'
_cod_data_source_file c8cc09653h2.cif
_cod_data_source_block chav174
_cod_database_code 7122907
_shelx_shelxl_version_number 2014/7
_shelx_space_group_comment
;
The symmetry employed for this shelxl refinement is uniquely defined
by the following loop, which should always be used as a source of
symmetry information in preference to the above space-group names.
They are only intended as comments.
;
_shelx_estimated_absorpt_t_min 0.755
_shelx_estimated_absorpt_t_max 0.938

loop_
_space_group_symop_operation_xyz
'x, y, z'
'-x+1/2, y+1/2, -z+1/2'
'-x, -y, -z'
'x-1/2, -y-1/2, z-1/2'

loop_
_atom_site_label
_atom_site_type_symbol
_atom_site_fract_x
_atom_site_fract_y
_atom_site_fract_z
_atom_site_U_iso_or_equiv
_atom_site_adp_type
_atom_site_occupancy
_atom_site_site_symmetry_order
_atom_site_calc_flag
_atom_site_refinement_flags_posn
_atom_site_refinement_flags_adp
N1 N 0.6754(5) 0.2406(3) 0.61305(10) 0.0403(6) Uani 1 1 d . .
N2 N 0.8158(5) 0.2767(3) 0.57815(10) 0.0386(6) Uani 1 1 d . .
O3 O 0.7746(6) 0.2262(3) 0.53665(9) 0.0592(8) Uani 1 1 d . .
C4 C 1.0090(6) 0.3653(3) 0.58475(12) 0.0354(7) Uani 1 1 d . .
N5 N 1.1485(6) 0.3943(3) 0.54997(10) 0.0440(7) Uani 1 1 d . .
H5A H 1.2696 0.4495 0.5551 0.053 Uiso 1 1 calc R U
H5B H 1.1195 0.3581 0.5219 0.053 Uiso 1 1 calc R U
N6 N 1.0481(5) 0.4197(3) 0.62917(10) 0.0354(6) Uani 1 1 d . .
O7 O 1.2285(5) 0.5003(3) 0.63741(9) 0.0512(7) Uani 1 1 d . .
N8 N 0.9091(5) 0.3903(3) 0.66561(10) 0.0392(6) Uani 1 1 d . .
C9 C 0.7354(5) 0.3005(3) 0.65535(11) 0.0332(6) Uani 1 1 d . .
N10 N 0.6021(5) 0.2596(3) 0.69432(9) 0.0358(6) Uani 1 1 d . .
C11 C 0.6882(6) 0.2840(3) 0.74268(12) 0.0367(7) Uani 1 1 d . .
N12 N 0.8740(6) 0.3542(4) 0.75814(11) 0.0578(9) Uani 1 1 d . .
O13 O 0.8796(6) 0.3392(4) 0.80828(10) 0.0677(9) Uani 1 1 d . .
N14 N 0.6892(6) 0.2574(4) 0.82216(11) 0.0554(9) Uani 1 1 d . .
C15 C 0.5719(6) 0.2233(3) 0.78217(12) 0.0383(7) Uani 1 1 d . .
N16 N 0.3669(6) 0.1457(3) 0.77712(11) 0.0458(7) Uani 1 1 d . .
H16 H 0.2938 0.1155 0.8015 0.055 Uiso 1 1 calc R U
C17 C 0.2851(6) 0.1192(3) 0.73073(12) 0.0396(7) Uani 1 1 d . .
N18 N 0.0972(6) 0.0463(4) 0.71675(12) 0.0519(8) Uani 1 1 d . .
O19 O 0.0894(5) 0.0542(3) 0.66608(10) 0.0517(7) Uani 1 1 d . .
N20 N 0.2755(5) 0.1359(3) 0.65063(11) 0.0432(7) Uani 1 1 d . .
C21 C 0.3964(5) 0.1748(3) 0.68962(11) 0.0335(6) Uani 1 1 d . .
O23 O 0.5984(5) 0.5472(3) 0.55662(12) 0.0584(8) Uani 1 1 d . .
C24 C 0.6051(6) 0.6719(4) 0.56067(12) 0.0385(7) Uani 1 1 d . .
O25 O 0.8007(4) 0.7408(3) 0.54871(10) 0.0479(6) Uani 1 1 d . .
C26 C 0.7709(8) 0.8877(4) 0.55822(18) 0.0609(11) Uani 1 1 d . .
H26A H 0.8194 0.9424 0.5312 0.073 Uiso 1 1 calc R U
H26B H 0.8687 0.9150 0.5869 0.073 Uiso 1 1 calc R U
C27 C 0.5053(10) 0.9078(5) 0.56543(19) 0.0666(12) Uani 1 1 d . .
H27A H 0.4826 0.9718 0.5917 0.080 Uiso 1 1 calc R U
H27B H 0.4207 0.9432 0.5363 0.080 Uiso 1 1 calc R U
C28 C 0.4162(6) 0.7676(4) 0.57716(13) 0.0448(8) Uani 1 1 d . .
H28A H 0.2601 0.7494 0.5603 0.054 Uiso 1 1 calc R U
H28B H 0.3998 0.7581 0.6116 0.054 Uiso 1 1 calc R U

loop_
_atom_site_aniso_label
_atom_site_aniso_U_11
_atom_site_aniso_U_22
_atom_site_aniso_U_33
_atom_site_aniso_U_23
_atom_site_aniso_U_13
_atom_site_aniso_U_12
N1 0.0492(15) 0.0452(16) 0.0267(14) -0.0004(11) 0.0037(11) -0.0118(13)
N2 0.0488(15) 0.0404(15) 0.0266(15) -0.0018(10) 0.0025(11) -0.0058(12)
O3 0.0857(19) 0.0660(18) 0.0262(14) -0.0116(11) 0.0071(12) -0.0283(16)
C4 0.0418(16) 0.0336(16) 0.0313(17) 0.0004(11) 0.0065(13) 0.0010(13)
N5 0.0509(16) 0.0536(17) 0.0285(16) -0.0059(11) 0.0109(12) -0.0100(14)
N6 0.0396(13) 0.0388(14) 0.0285(15) -0.0027(10) 0.0077(10) -0.0052(11)
O7 0.0578(14) 0.0581(16) 0.0394(15) -0.0145(11) 0.0173(11) -0.0219(12)
N8 0.0450(15) 0.0436(15) 0.0301(15) -0.0059(10) 0.0119(11) -0.0046(12)
C9 0.0394(15) 0.0355(16) 0.0250(16) 0.0007(11) 0.0038(11) 0.0003(13)
N10 0.0396(13) 0.0439(15) 0.0243(14) 0.0005(10) 0.0045(10) -0.0018(11)
C11 0.0369(15) 0.0389(17) 0.0345(18) -0.0013(12) 0.0045(12) 0.0032(13)
N12 0.0579(19) 0.088(3) 0.0268(18) -0.0012(15) 0.0017(14) -0.0203(18)
O13 0.0702(18) 0.103(3) 0.0288(15) -0.0022(14) -0.0021(13) -0.0279(18)
N14 0.068(2) 0.068(2) 0.0296(17) 0.0037(14) 0.0017(14) -0.0064(17)
C15 0.0464(17) 0.0406(17) 0.0285(17) 0.0050(12) 0.0052(13) 0.0061(14)
N16 0.0573(17) 0.0477(17) 0.0328(17) 0.0104(12) 0.0069(13) -0.0052(14)
C17 0.0459(17) 0.0351(17) 0.038(2) 0.0072(12) 0.0067(14) 0.0024(14)
N18 0.0552(17) 0.0522(19) 0.049(2) 0.0081(14) 0.0062(14) -0.0100(15)
O19 0.0542(14) 0.0540(16) 0.0467(16) 0.0021(11) 0.0021(11) -0.0120(12)
N20 0.0423(15) 0.0443(16) 0.0429(18) -0.0002(12) 0.0020(12) -0.0058(12)
C21 0.0342(15) 0.0339(15) 0.0325(17) 0.0029(12) 0.0040(12) 0.0046(12)
O23 0.0544(15) 0.0431(16) 0.079(2) -0.0077(13) 0.0181(14) -0.0030(12)
C24 0.0373(16) 0.049(2) 0.0299(18) -0.0014(13) 0.0041(12) -0.0007(13)
O25 0.0427(12) 0.0494(14) 0.0530(16) -0.0064(11) 0.0139(11) -0.0062(11)
C26 0.063(2) 0.045(2) 0.075(3) -0.0011(19) 0.007(2) -0.0110(18)
C27 0.085(3) 0.043(2) 0.074(3) -0.0023(19) 0.024(3) 0.006(2)
C28 0.0432(17) 0.050(2) 0.041(2) -0.0036(14) 0.0050(14) 0.0047(15)

loop_
_atom_type_symbol
_atom_type_description
_atom_type_scat_dispersion_real
_atom_type_scat_dispersion_imag
_atom_type_scat_source
C C 0.0181 0.0091 'International Tables Vol C Tables 4.2.6.8 and 6.1.1.4'
H H 0.0000 0.0000 'International Tables Vol C Tables 4.2.6.8 and 6.1.1.4'
N N 0.0311 0.0180 'International Tables Vol C Tables 4.2.6.8 and 6.1.1.4'
O O 0.0492 0.0322 'International Tables Vol C Tables 4.2.6.8 and 6.1.1.4'

loop_
_geom_angle_atom_site_label_1
_geom_angle_atom_site_label_2
_geom_angle_atom_site_label_3
_geom_angle
N2 N1 C9 114.0(3)
O3 N2 N1 119.2(3)
O3 N2 C4 117.3(3)
N1 N2 C4 123.5(3)
N5 C4 N6 121.9(3)
N5 C4 N2 121.7(3)
N6 C4 N2 116.4(3)
C4 N5 H5A 120.0
C4 N5 H5B 120.0
H5A N5 H5B 120.0
O7 N6 N8 118.2(3)
O7 N6 C4 118.8(3)
N8 N6 C4 123.0(3)
C9 N8 N6 114.9(3)
N8 C9 N1 128.1(3)
N8 C9 N10 115.5(3)
N1 C9 N10 116.4(3)
C21 N10 C9 123.7(3)
C21 N10 C11 114.0(3)
C9 N10 C11 121.6(3)
N12 C11 N10 128.3(3)
N12 C11 C15 110.4(3)
N10 C11 C15 121.3(3)
C11 N12 O13 104.2(3)
N14 O13 N12 111.5(3)
C15 N14 O13 104.6(3)
N14 C15 N16 126.8(3)
N14 C15 C11 109.3(3)
N16 C15 C11 123.9(3)
C15 N16 C17 115.2(3)
C15 N16 H16 122.4
C17 N16 H16 122.4
N18 C17 N16 126.7(3)
N18 C17 C21 109.9(3)
N16 C17 C21 123.3(3)
C17 N18 O19 104.1(3)
N20 O19 N18 111.4(3)
C21 N20 O19 105.0(3)
N20 C21 N10 128.4(3)
N20 C21 C17 109.5(3)
N10 C21 C17 122.0(3)
O23 C24 O25 119.8(3)
O23 C24 C28 129.0(3)
O25 C24 C28 111.2(3)
C24 O25 C26 109.9(3)
O25 C26 C27 105.8(3)
O25 C26 H26A 110.6
C27 C26 H26A 110.6
O25 C26 H26B 110.6
C27 C26 H26B 110.6
H26A C26 H26B 108.7
C28 C27 C26 104.5(4)
C28 C27 H27A 110.9
C26 C27 H27A 110.9
C28 C27 H27B 110.9
C26 C27 H27B 110.9
H27A C27 H27B 108.9
C27 C28 C24 104.6(3)
C27 C28 H28A 110.8
C24 C28 H28A 110.8
C27 C28 H28B 110.8
C24 C28 H28B 110.8
H28A C28 H28B 108.9

loop_
_geom_bond_atom_site_label_1
_geom_bond_atom_site_label_2
_geom_bond_distance
N1 N2 1.325(4)
N1 C9 1.332(4)
N2 O3 1.260(4)
N2 C4 1.370(4)
C4 N5 1.303(4)
C4 N6 1.346(4)
N5 H5A 0.8600
N5 H5B 0.8600
N6 O7 1.273(4)
N6 N8 1.338(4)
N8 C9 1.310(4)
C9 N10 1.403(4)
N10 C21 1.399(4)
N10 C11 1.416(4)
C11 N12 1.280(5)
C11 C15 1.431(5)
N12 O13 1.399(4)
O13 N14 1.388(5)
N14 C15 1.292(5)
C15 N16 1.356(5)
N16 C17 1.363(5)
N16 H16 0.8600
C17 N18 1.293(5)
C17 C21 1.435(4)
N18 O19 1.408(4)
O19 N20 1.385(4)
N20 C21 1.292(4)
O23 C24 1.210(5)
C24 O25 1.328(4)
C24 C28 1.487(5)
O25 C26 1.454(5)
C26 C27 1.504(7)
C26 H26A 0.9700
C26 H26B 0.9700
C27 C28 1.484(6)
C27 H27A 0.9700
C27 H27B 0.9700
C28 H28A 0.9700
C28 H28B 0.9700

loop_
_geom_hbond_atom_site_label_D
_geom_hbond_atom_site_label_H
_geom_hbond_atom_site_label_A
_geom_hbond_distance_DH
_geom_hbond_distance_HA
_geom_hbond_distance_DA
_geom_hbond_angle_DHA
_geom_hbond_site_symmetry_A
N5 H5A O23 0.86 2.04 2.884(4) 165.9 1_655
N5 H5B O25 0.86 2.25 3.065(4) 158.0 3_766
N16 H16 O7 0.86 2.04 2.837(4) 153.6 2_646
C27 H27A N20 0.97 2.60 3.528(6) 161.2 1_565
C28 H28A O25 0.97 2.54 3.446(4) 156.4 1_455
C28 H28B O13 0.97 2.59 3.379(5) 138.6 2_656

loop_
_geom_torsion_atom_site_label_1
_geom_torsion_atom_site_label_2
_geom_torsion_atom_site_label_3
_geom_torsion_atom_site_label_4
_geom_torsion
C9 N1 N2 O3 -179.9(3)
C9 N1 N2 C4 1.3(5)
O3 N2 C4 N5 -1.4(5)
N1 N2 C4 N5 177.4(3)
O3 N2 C4 N6 179.1(3)
N1 N2 C4 N6 -2.1(5)
N5 C4 N6 O7 -0.9(5)
N2 C4 N6 O7 178.6(3)
N5 C4 N6 N8 -179.2(3)
N2 C4 N6 N8 0.2(5)
O7 N6 N8 C9 -176.2(3)
C4 N6 N8 C9 2.2(5)
N6 N8 C9 N1 -3.2(5)
N6 N8 C9 N10 174.6(3)
N2 N1 C9 N8 1.5(5)
N2 N1 C9 N10 -176.3(3)
N8 C9 N10 C21 173.9(3)
N1 C9 N10 C21 -8.1(4)
N8 C9 N10 C11 -16.0(4)
N1 C9 N10 C11 162.0(3)
C21 N10 C11 N12 178.4(4)
C9 N10 C11 N12 7.4(6)
C21 N10 C11 C15 1.0(4)
C9 N10 C11 C15 -170.0(3)
N10 C11 N12 O13 -177.6(3)
C15 C11 N12 O13 0.0(4)
C11 N12 O13 N14 -0.1(5)
N12 O13 N14 C15 0.1(5)
O13 N14 C15 N16 -178.4(3)
O13 N14 C15 C11 -0.1(4)
N12 C11 C15 N14 0.0(4)
N10 C11 C15 N14 177.8(3)
N12 C11 C15 N16 178.4(3)
N10 C11 C15 N16 -3.8(5)
N14 C15 N16 C17 -177.1(4)
C11 C15 N16 C17 4.9(5)
C15 N16 C17 N18 178.8(3)
C15 N16 C17 C21 -3.5(5)
N16 C17 N18 O19 178.5(3)
C21 C17 N18 O19 0.6(4)
C17 N18 O19 N20 -1.1(4)
N18 O19 N20 C21 1.2(4)
O19 N20 C21 N10 -179.7(3)
O19 N20 C21 C17 -0.8(4)
C9 N10 C21 N20 -10.2(5)
C11 N10 C21 N20 179.0(3)
C9 N10 C21 C17 171.0(3)
C11 N10 C21 C17 0.2(4)
N18 C17 C21 N20 0.1(4)
N16 C17 C21 N20 -177.9(3)
N18 C17 C21 N10 179.1(3)
N16 C17 C21 N10 1.1(5)
O23 C24 O25 C26 -177.9(4)
C28 C24 O25 C26 3.1(4)
C24 O25 C26 C27 -14.6(5)
O25 C26 C27 C28 19.9(5)
C26 C27 C28 C24 -17.8(5)
O23 C24 C28 C27 -169.1(4)
O25 C24 C28 C27 9.8(4)
